data_4340492
loop_
_publ_author_name
'Chowdhury, Bijit'
'Khatua, Snehadrinarayan'
'Dutta, Ranjan'
'Chakraborty, Sourav'
'Ghosh, Pradyut'

_publ_section_title
;
 Bis-Heteroleptic Ruthenium(II) Complex of a Triazole Ligand as a
 Selective Probe for Phosphates.
;
_journal_issue 15
_journal_name_full 'Inorganic chemistry'
_journal_page_first 8061
_journal_paper_doi 10.1021/ic5010598
_journal_volume 53
_journal_year 2014
_chemical_formula_sum 'C34 H30 N8 O8 P2 Ru S'
_chemical_formula_weight 873.73
_chemical_name_systematic
; 
 ? 
;
_space_group_IT_number 2
_symmetry_cell_setting triclinic
_symmetry_space_group_name_Hall '-P 1'
_symmetry_space_group_name_H-M 'P -1'
_atom_sites_solution_hydrogens geom
_atom_sites_solution_primary direct
_atom_sites_solution_secondary difmap
_audit_creation_method SHELXL-97
_cell_angle_alpha 102.7180(10)
_cell_angle_beta 106.6040(10)
_cell_angle_gamma 95.2320(10)
_cell_formula_units_Z 2
_cell_length_a 12.9335(4)
_cell_length_b 13.0948(4)
_cell_length_c 13.4186(4)
_cell_measurement_reflns_used 9930
_cell_measurement_temperature 150(2)
_cell_measurement_theta_max 31.88
_cell_measurement_theta_min 2.42
_cell_volume 2095.34(11)
_computing_cell_refinement 'Bruker SAINT'
_computing_data_collection 'Bruker APEX2'
_computing_data_reduction 'Bruker SAINT'
_computing_molecular_graphics 'MERCURY 2.3'
_computing_publication_material 'ORTEP 3V.2'
_computing_structure_refinement 'SHELXL-97 (Sheldrick, 2008)'
_computing_structure_solution 'SHELXS-97 (Sheldrick, 2008)'
_diffrn_ambient_temperature 150(2)
_diffrn_measured_fraction_theta_full 0.995
_diffrn_measured_fraction_theta_max 0.995
_diffrn_measurement_device_type 'Bruker APEX-II CCD'
_diffrn_measurement_method '\f and \w scans'
_diffrn_radiation_monochromator graphite
_diffrn_radiation_source 'fine-focus sealed tube'
_diffrn_radiation_type MoK\a
_diffrn_radiation_wavelength 0.71073
_diffrn_reflns_av_R_equivalents 0.0209
_diffrn_reflns_av_sigmaI/netI 0.0216
_diffrn_reflns_limit_h_max 15
_diffrn_reflns_limit_h_min -15
_diffrn_reflns_limit_k_max 13
_diffrn_reflns_limit_k_min -15
_diffrn_reflns_limit_l_max 15
_diffrn_reflns_limit_l_min -15
_diffrn_reflns_number 24980
_diffrn_reflns_theta_full 25.00
_diffrn_reflns_theta_max 25.00
_diffrn_reflns_theta_min 1.62
_exptl_absorpt_coefficient_mu 0.555
_exptl_absorpt_correction_T_max 0.8084
_exptl_absorpt_correction_T_min 0.6649
_exptl_absorpt_correction_type multi-scan
_exptl_absorpt_process_details sadabs
_exptl_crystal_colour pink
_exptl_crystal_density_diffrn 1.385
_exptl_crystal_density_method 'not measured'
_exptl_crystal_description block
_exptl_crystal_F_000 888
_exptl_crystal_size_max 0.80
_exptl_crystal_size_mid 0.60
_exptl_crystal_size_min 0.40
_platon_squeeze_details
;
The unit cell contains one dimethyl sulfoxide molecules which has been treated 
as a diffuse contribution to the overall scattering without specific atom 
positions by SQUEEZE/PLATON. 
;
_refine_diff_density_max 1.018
_refine_diff_density_min -1.335
_refine_diff_density_rms 0.134
_refine_ls_extinction_method none
_refine_ls_goodness_of_fit_ref 1.087
_refine_ls_hydrogen_treatment mixed
_refine_ls_matrix_type full
_refine_ls_number_parameters 505
_refine_ls_number_reflns 7335
_refine_ls_number_restraints 0
_refine_ls_restrained_S_all 1.087
_refine_ls_R_factor_all 0.0517
_refine_ls_R_factor_gt 0.0478
_refine_ls_shift/su_max 0.001
_refine_ls_shift/su_mean 0.000
_refine_ls_structure_factor_coef Fsqd
_refine_ls_weighting_details 'calc w=1/[\s^2^(Fo^2^)+(0.0742P)^2^+6.2590P] where P=(Fo^2^+2Fc^2^)/3'
_refine_ls_weighting_scheme calc
_refine_ls_wR_factor_gt 0.1340
_refine_ls_wR_factor_ref 0.1367
_reflns_number_gt 6674
_reflns_number_total 7335
_reflns_threshold_expression >2sigma(I)
_cod_data_source_file ic5010598_si_002.cif
_cod_data_source_block 111-sr
_cod_depositor_comments
;
The following automatic conversions were performed:

'_symmetry_cell_setting' value 'Triclinic' changed to 'triclinic'
according to
/usr/data/users/saulius/crontab/automatic-downloads/rss-feeds/ACS/lib/dictionaries/cif_core.dic
dictionary named 'cif_core.dic' version 2.4.2 from 2011-04-26.

Automatic conversion script
Id: cif_fix_values 2281 2013-09-26 08:29:07Z andrius 

 Adding full bibliography for 4340492.cif.
;
_cod_original_sg_symbol_H-M 'P-1   '
_cod_database_code 4340492

loop_
_symmetry_equiv_pos_as_xyz
'x, y, z'
'-x, -y, -z'

loop_
_atom_site_label
_atom_site_type_symbol
_atom_site_fract_x
_atom_site_fract_y
_atom_site_fract_z
_atom_site_U_iso_or_equiv
_atom_site_adp_type
_atom_site_occupancy
_atom_site_symmetry_multiplicity
_atom_site_calc_flag
_atom_site_refinement_flags
_atom_site_disorder_assembly
_atom_site_disorder_group
O1 O 0.524(2) 0.033(2) 0.155(2) 0.125(11) Uiso 0.33 1 d P A 3
O4 O 0.4102(19) -0.1287(18) 0.1053(19) 0.084(9) Uiso 0.33 1 d P A 3
O5 O 0.5763(17) 0.1809(16) 0.0795(17) 0.056(7) Uiso 0.33 1 d P A 3
O2 O 0.3221(13) 0.0229(14) 0.0766(12) 0.033(4) Uiso 0.33 1 d P A 3
O7 O 0.6871(15) 0.0294(14) 0.1174(13) 0.030(5) Uiso 0.33 1 d P A 3
O1A O 0.5303(6) 0.0048(7) 0.1585(6) 0.0070(16) Uiso 0.33 1 d P A 2
O4A O 0.4536(9) -0.1140(7) 0.1236(7) 0.0151(18) Uiso 0.33 1 d P A 2
O5A O 0.5552(10) 0.1559(10) 0.0728(9) 0.020(3) Uiso 0.33 1 d P A 2
O2A O 0.2984(8) -0.0102(8) 0.0735(7) 0.018(2) Uiso 0.33 1 d P A 2
O7A O 0.7067(11) 0.0547(10) 0.1288(10) 0.028(4) Uiso 0.33 1 d P A 2
O1B O 0.4909(6) 0.0846(6) 0.1526(5) 0.0090(14) Uiso 0.33 1 d P A 1
O4B O 0.3747(9) -0.1420(7) 0.0972(7) 0.0129(19) Uiso 0.33 1 d P A 1
O5B O 0.6129(9) 0.2029(8) 0.0993(8) 0.020(2) Uiso 0.33 1 d P A 1
O2B O 0.3410(10) 0.0458(9) 0.0739(9) 0.021(3) Uiso 0.33 1 d P A 1
O7B O 0.6542(9) 0.0186(9) 0.1143(8) 0.021(3) Uiso 0.33 1 d P A 1
Ru1 Ru 0.86907(2) 0.76540(2) 0.65584(2) 0.01501(12) Uani 1 1 d . . .
P1 P 0.61679(8) 0.11188(9) 0.16167(8) 0.0250(2) Uani 1 1 d . . .
P2 P 0.40524(8) -0.01717(9) 0.15398(8) 0.0255(2) Uani 1 1 d . . .
N3 N 0.7576(3) 0.8141(2) 0.5384(2) 0.0180(6) Uani 1 1 d . . .
N6 N 0.9177(3) 0.9129(2) 0.7686(2) 0.0174(6) Uani 1 1 d . . .
N5 N 0.9972(3) 0.7378(2) 0.7717(2) 0.0195(7) Uani 1 1 d . . .
N4 N 0.9711(3) 0.8133(2) 0.5750(2) 0.0177(6) Uani 1 1 d . . .
N1 N 0.8248(3) 0.6134(3) 0.5570(3) 0.0200(7) Uani 1 1 d . . .
O3 O 0.3973(2) 0.0066(3) 0.2654(2) 0.0329(7) Uani 1 1 d . A .
N2 N 0.7484(3) 0.7075(3) 0.7116(3) 0.0202(7) Uani 1 1 d . . .
C29 C 0.8666(3) 0.9982(3) 0.7650(3) 0.0203(8) Uani 1 1 d . . .
H29 H 0.7992 0.9903 0.7128 0.024 Uiso 1 1 calc R . .
O6 O 0.6698(3) 0.1716(3) 0.2737(3) 0.0395(8) Uani 1 1 d . A .
C17 C 0.9173(3) 0.8454(3) 0.4874(3) 0.0193(8) Uani 1 1 d . . .
C25 C 1.0140(3) 0.9247(3) 0.8480(3) 0.0191(8) Uani 1 1 d . . .
N7 N 1.0443(3) 0.6541(3) 0.7833(3) 0.0255(7) Uani 1 1 d . . .
C18 C 0.8027(3) 0.8467(3) 0.4676(3) 0.0189(8) Uani 1 1 d . . .
C27 C 1.0123(3) 1.1098(3) 0.9125(3) 0.0249(9) Uani 1 1 d . . .
H27 H 1.0451 1.1762 0.9587 0.030 Uiso 1 1 calc R . .
C24 C 0.6510(3) 0.8139(3) 0.5215(3) 0.0222(8) Uani 1 1 d . . .
H24 H 0.6194 0.7929 0.5695 0.027 Uiso 1 1 calc R . .
C9 C 0.7392(3) 0.5554(3) 0.5721(3) 0.0225(8) Uani 1 1 d . . .
C10 C 0.8650(3) 0.5673(3) 0.4810(3) 0.0261(9) Uani 1 1 d . . .
H10 H 0.9231 0.6055 0.4699 0.031 Uiso 1 1 calc R . .
C5 C 0.6976(3) 0.6062(3) 0.6543(3) 0.0229(8) Uani 1 1 d . . .
C2 C 0.6196(4) 0.7102(4) 0.8097(4) 0.0365(11) Uani 1 1 d . . .
H2 H 0.5942 0.7480 0.8627 0.044 Uiso 1 1 calc R . .
C1 C 0.7089(3) 0.7572(3) 0.7869(3) 0.0261(9) Uani 1 1 d . . .
H1 H 0.7421 0.8260 0.8260 0.031 Uiso 1 1 calc R . .
C4 C 0.6089(4) 0.5534(4) 0.6732(4) 0.0328(10) Uani 1 1 d . . .
C8 C 0.6931(4) 0.4511(3) 0.5104(4) 0.0302(9) Uani 1 1 d . . .
C11 C 0.8239(4) 0.4644(4) 0.4173(4) 0.0324(10) Uani 1 1 d . . .
H11 H 0.8551 0.4351 0.3655 0.039 Uiso 1 1 calc R . .
C6 C 0.5643(4) 0.4463(4) 0.6108(4) 0.0403(12) Uani 1 1 d . . .
H6 H 0.5062 0.4098 0.6235 0.048 Uiso 1 1 calc R . .
C12 C 0.7380(4) 0.4059(4) 0.4304(4) 0.0347(10) Uani 1 1 d . . .
H12 H 0.7097 0.3374 0.3871 0.042 Uiso 1 1 calc R . .
C3 C 0.5697(4) 0.6089(4) 0.7541(4) 0.0400(11) Uani 1 1 d . . .
H3 H 0.5108 0.5768 0.7693 0.048 Uiso 1 1 calc R . .
C7 C 0.6050(4) 0.3972(4) 0.5340(4) 0.0400(11) Uani 1 1 d . . .
H7 H 0.5752 0.3274 0.4958 0.048 Uiso 1 1 calc R . .
C13 C 1.0787(3) 0.8128(3) 0.5948(3) 0.0236(8) Uani 1 1 d . . .
H13 H 1.1170 0.7922 0.6551 0.028 Uiso 1 1 calc R . .
C23 C 0.5848(3) 0.8442(4) 0.4341(3) 0.0288(9) Uani 1 1 d . . .
H23 H 0.5103 0.8418 0.4242 0.035 Uiso 1 1 calc R . .
C14 C 1.1352(3) 0.8420(4) 0.5287(4) 0.0286(9) Uani 1 1 d . . .
H14 H 1.2098 0.8404 0.5452 0.034 Uiso 1 1 calc R . .
C21 C 0.7415(3) 0.8798(3) 0.3794(3) 0.0244(8) Uani 1 1 d . . .
C19 C 0.9044(4) 0.9102(4) 0.3279(3) 0.0297(9) Uani 1 1 d . . .
H19 H 0.9376 0.9312 0.2810 0.036 Uiso 1 1 calc R . .
C15 C 1.0811(4) 0.8732(3) 0.4392(3) 0.0282(9) Uani 1 1 d . . .
H15 H 1.1184 0.8917 0.3943 0.034 Uiso 1 1 calc R . .
C22 C 0.6290(4) 0.8773(4) 0.3637(3) 0.0304(10) Uani 1 1 d . . .
H22 H 0.5853 0.8980 0.3059 0.036 Uiso 1 1 calc R . .
C20 C 0.7950(4) 0.9124(4) 0.3100(3) 0.0314(10) Uani 1 1 d . . .
H20 H 0.7554 0.9354 0.2519 0.038 Uiso 1 1 calc R . .
C16 C 0.9685(3) 0.8767(3) 0.4165(3) 0.0241(8) Uani 1 1 d . . .
C26 C 1.0643(3) 1.0222(3) 0.9192(3) 0.0228(8) Uani 1 1 d . . .
H26 H 1.1319 1.0288 0.9707 0.027 Uiso 1 1 calc R . .
C30 C 1.0562(3) 0.8251(3) 0.8503(3) 0.0204(8) Uani 1 1 d . . .
C31 C 1.1434(3) 0.7944(3) 0.9150(3) 0.0258(9) Uani 1 1 d . . .
H31 H 1.1975 0.8364 0.9759 0.031 Uiso 1 1 calc R . .
C28 C 0.9106(3) 1.0966(3) 0.8360(3) 0.0249(9) Uani 1 1 d . . .
H28 H 0.8725 1.1533 0.8324 0.030 Uiso 1 1 calc R . .
N8 N 1.1335(3) 0.6902(3) 0.8712(3) 0.0285(8) Uani 1 1 d . . .
C32 C 1.2069(5) 0.6176(4) 0.9060(4) 0.0480(14) Uani 1 1 d . . .
H32A H 1.2704 0.6277 0.8834 0.072 Uiso 1 1 calc R . .
H32B H 1.1697 0.5457 0.8744 0.072 Uiso 1 1 calc R . .
H32C H 1.2290 0.6315 0.9830 0.072 Uiso 1 1 calc R . .
S1 S 0.9473(4) 0.4294(3) 0.8623(3) 0.1442(13) Uani 1 1 d . . .
O10 O 0.8471(7) 0.5067(8) 0.8684(8) 0.153(3) Uani 1 1 d . . .
C33 C 0.9509(8) 0.3595(5) 0.9185(6) 0.092(3) Uani 1 1 d . . .
H33A H 0.9862 0.3033 0.8914 0.138 Uiso 1 1 calc R . .
H33B H 0.8778 0.3309 0.9129 0.138 Uiso 1 1 calc R . .
H33C H 0.9912 0.3929 0.9925 0.138 Uiso 1 1 calc R . .
C34 C 0.9146(10) 0.3766(7) 0.7254(8) 0.120(4) Uani 1 1 d . . .
H34A H 0.9642 0.3293 0.7115 0.180 Uiso 1 1 calc R . .
H34B H 0.9203 0.4329 0.6910 0.180 Uiso 1 1 calc R . .
H34C H 0.8412 0.3383 0.6975 0.180 Uiso 1 1 calc R . .

loop_
_atom_site_aniso_label
_atom_site_aniso_U_11
_atom_site_aniso_U_22
_atom_site_aniso_U_33
_atom_site_aniso_U_23
_atom_site_aniso_U_13
_atom_site_aniso_U_12
Ru1 0.01479(17) 0.01628(17) 0.01493(17) 0.00420(12) 0.00562(12) 0.00380(11)
P1 0.0196(5) 0.0346(6) 0.0209(5) 0.0076(4) 0.0069(4) 0.0020(4)
P2 0.0182(5) 0.0373(6) 0.0203(5) 0.0077(4) 0.0052(4) 0.0034(4)
N3 0.0167(15) 0.0191(16) 0.0186(16) 0.0032(13) 0.0070(13) 0.0038(12)
N6 0.0180(16) 0.0201(16) 0.0174(15) 0.0061(13) 0.0100(13) 0.0028(13)
N5 0.0227(17) 0.0196(16) 0.0188(16) 0.0061(13) 0.0086(13) 0.0070(13)
N4 0.0177(16) 0.0181(16) 0.0184(15) 0.0045(13) 0.0069(13) 0.0046(12)
N1 0.0206(16) 0.0201(16) 0.0199(16) 0.0058(13) 0.0059(13) 0.0069(13)
O3 0.0227(15) 0.0479(19) 0.0245(15) 0.0033(14) 0.0087(12) -0.0014(13)
N2 0.0219(16) 0.0208(16) 0.0195(16) 0.0065(13) 0.0076(13) 0.0040(13)
C29 0.0207(19) 0.0216(19) 0.0239(19) 0.0079(16) 0.0126(16) 0.0061(16)
O6 0.0408(19) 0.0392(19) 0.0322(17) 0.0007(14) 0.0122(15) -0.0056(15)
C17 0.0208(19) 0.0194(19) 0.0196(19) 0.0043(15) 0.0095(16) 0.0046(15)
C25 0.0201(19) 0.0232(19) 0.0164(18) 0.0056(15) 0.0085(15) 0.0051(15)
N7 0.0278(18) 0.0249(18) 0.0229(17) 0.0075(14) 0.0036(15) 0.0105(15)
C18 0.0204(19) 0.0189(18) 0.0187(18) 0.0048(15) 0.0072(15) 0.0059(15)
C27 0.031(2) 0.023(2) 0.0208(19) 0.0009(16) 0.0127(17) 0.0008(17)
C24 0.0179(19) 0.027(2) 0.0227(19) 0.0061(16) 0.0080(16) 0.0045(16)
C9 0.021(2) 0.0194(19) 0.024(2) 0.0055(16) 0.0031(16) 0.0040(16)
C10 0.027(2) 0.027(2) 0.023(2) 0.0032(17) 0.0066(17) 0.0076(17)
C5 0.023(2) 0.020(2) 0.025(2) 0.0076(16) 0.0061(16) 0.0030(16)
C2 0.043(3) 0.035(2) 0.041(3) 0.011(2) 0.027(2) 0.008(2)
C1 0.030(2) 0.025(2) 0.027(2) 0.0070(17) 0.0137(18) 0.0045(17)
C4 0.031(2) 0.027(2) 0.042(3) 0.011(2) 0.015(2) 0.0011(19)
C8 0.028(2) 0.023(2) 0.032(2) 0.0032(18) 0.0014(18) 0.0013(17)
C11 0.040(3) 0.028(2) 0.026(2) -0.0012(18) 0.0102(19) 0.011(2)
C6 0.033(3) 0.030(2) 0.055(3) 0.010(2) 0.013(2) -0.007(2)
C12 0.038(3) 0.024(2) 0.032(2) -0.0028(18) 0.002(2) 0.0050(19)
C3 0.036(3) 0.037(3) 0.058(3) 0.017(2) 0.029(2) 0.003(2)
C7 0.036(3) 0.022(2) 0.053(3) 0.004(2) 0.007(2) -0.0041(19)
C13 0.020(2) 0.028(2) 0.024(2) 0.0076(17) 0.0081(16) 0.0068(16)
C23 0.0171(19) 0.039(2) 0.031(2) 0.0104(19) 0.0065(17) 0.0129(18)
C14 0.020(2) 0.036(2) 0.034(2) 0.0083(19) 0.0145(18) 0.0086(18)
C21 0.027(2) 0.028(2) 0.022(2) 0.0091(17) 0.0090(17) 0.0111(17)
C19 0.041(3) 0.033(2) 0.027(2) 0.0159(18) 0.0211(19) 0.013(2)
C15 0.029(2) 0.033(2) 0.032(2) 0.0110(18) 0.0196(19) 0.0069(18)
C22 0.029(2) 0.041(3) 0.025(2) 0.0150(19) 0.0058(18) 0.019(2)
C20 0.039(3) 0.038(2) 0.026(2) 0.0176(19) 0.0136(19) 0.017(2)
C16 0.027(2) 0.026(2) 0.024(2) 0.0077(17) 0.0136(17) 0.0068(17)
C26 0.023(2) 0.026(2) 0.0183(19) 0.0041(16) 0.0070(16) 0.0025(16)
C30 0.0206(19) 0.024(2) 0.0161(18) 0.0032(15) 0.0060(15) 0.0047(16)
C31 0.026(2) 0.030(2) 0.0199(19) 0.0049(17) 0.0038(17) 0.0076(17)
C28 0.032(2) 0.022(2) 0.028(2) 0.0086(17) 0.0178(18) 0.0102(17)
N8 0.0307(19) 0.0301(19) 0.0239(18) 0.0090(15) 0.0033(15) 0.0128(16)
C32 0.051(3) 0.039(3) 0.041(3) 0.008(2) -0.007(2) 0.023(2)
S1 0.215(4) 0.113(2) 0.117(2) 0.0289(19) 0.064(3) 0.055(3)
O10 0.147(7) 0.169(8) 0.167(8) 0.078(7) 0.046(6) 0.068(6)
C33 0.153(8) 0.041(4) 0.069(5) 0.023(3) 0.000(5) 0.044(4)
C34 0.157(10) 0.070(6) 0.100(7) -0.032(5) 0.040(7) -0.018(6)

loop_
_atom_type_symbol
_atom_type_description
_atom_type_scat_dispersion_real
_atom_type_scat_dispersion_imag
_atom_type_scat_source
C C 0.0033 0.0016 'International Tables Vol C Tables 4.2.6.8 and 6.1.1.4'
H H 0.0000 0.0000 'International Tables Vol C Tables 4.2.6.8 and 6.1.1.4'
N N 0.0061 0.0033 'International Tables Vol C Tables 4.2.6.8 and 6.1.1.4'
O O 0.0106 0.0060 'International Tables Vol C Tables 4.2.6.8 and 6.1.1.4'
P P 0.1023 0.0942 'International Tables Vol C Tables 4.2.6.8 and 6.1.1.4'
S S 0.1246 0.1234 'International Tables Vol C Tables 4.2.6.8 and 6.1.1.4'
Ru Ru -1.2594 0.8363 'International Tables Vol C Tables 4.2.6.8 and 6.1.1.4'

loop_
_geom_angle_atom_site_label_1
_geom_angle_atom_site_label_2
_geom_angle_atom_site_label_3
_geom_angle
P1 O1 P2 161(2)
P2 O1A P1 135.0(6)
P1 O1B P2 138.2(5)
N5 Ru1 N1 97.54(12)
N5 Ru1 N2 95.82(13)
N1 Ru1 N2 80.17(13)
N5 Ru1 N3 170.46(12)
N1 Ru1 N3 88.52(12)
N2 Ru1 N3 92.46(12)
N5 Ru1 N4 92.05(12)
N1 Ru1 N4 93.53(12)
N2 Ru1 N4 170.49(12)
N3 Ru1 N4 80.18(12)
N5 Ru1 N6 77.98(12)
N1 Ru1 N6 174.48(12)
N2 Ru1 N6 96.95(12)
N3 Ru1 N6 96.35(12)
N4 Ru1 N6 89.89(12)
O7B P1 O6 121.7(5)
O7B P1 O1 82.7(12)
O6 P1 O1 109.7(11)
O7B P1 O5A 108.0(6)
O6 P1 O5A 125.8(5)
O1 P1 O5A 95.9(12)
O7B P1 O7A 28.3(7)
O6 P1 O7A 104.7(5)
O1 P1 O7A 110.3(12)
O5A P1 O7A 109.9(6)
O7B P1 O5 112.4(8)
O6 P1 O5 115.5(8)
O1 P1 O5 109.3(13)
O5A P1 O5 13.9(10)
O7A P1 O5 107.1(9)
O7B P1 O5B 114.7(5)
O6 P1 O5B 102.3(4)
O1 P1 O5B 126.9(12)
O5A P1 O5B 31.9(8)
O7A P1 O5B 100.7(6)
O5 P1 O5B 18.0(8)
O7B P1 O7 14.9(8)
O6 P1 O7 113.4(6)
O1 P1 O7 97.3(13)
O5A P1 O7 109.5(7)
O7A P1 O7 13.4(9)
O5 P1 O7 110.1(9)
O5B P1 O7 107.7(7)
O7B P1 O1B 110.4(5)
O6 P1 O1B 104.3(3)
O1 P1 O1B 30.9(11)
O5A P1 O1B 74.6(5)
O7A P1 O1B 138.7(6)
O5 P1 O1B 85.8(8)
O5B P1 O1B 101.1(5)
O7 P1 O1B 125.2(7)
O7B P1 O1A 72.6(5)
O6 P1 O1A 108.8(3)
O1 P1 O1A 12.2(13)
O5A P1 O1A 105.2(6)
O7A P1 O1A 99.4(6)
O5 P1 O1A 119.0(8)
O5B P1 O1A 136.9(5)
O7 P1 O1A 86.7(7)
O1B P1 O1A 43.0(5)
O4 P2 O2 109.8(11)
O4 P2 O4A 21.0(9)
O2 P2 O4A 124.3(7)
O4 P2 O3 116.2(9)
O2 P2 O3 114.3(6)
O4A P2 O3 114.7(4)
O4 P2 O2A 97.0(10)
O2 P2 O2A 18.9(7)
O4A P2 O2A 115.3(5)
O3 P2 O2A 110.7(4)
O4 P2 O2B 116.1(10)
O2 P2 O2B 13.8(8)
O4A P2 O2B 126.2(5)
O3 P2 O2B 117.8(4)
O2A P2 O2B 32.6(7)
O4 P2 O1A 84.7(9)
O2 P2 O1A 118.7(7)
O4A P2 O1A 64.9(5)
O3 P2 O1A 110.0(3)
O2A P2 O1A 133.3(5)
O2B P2 O1A 106.1(5)
O4 P2 O4B 16.1(10)
O2 P2 O4B 100.2(7)
O4A P2 O4B 36.8(7)
O3 P2 O4B 111.4(3)
O2A P2 O4B 84.8(5)
O2B P2 O4B 109.4(5)
O1A P2 O4B 100.7(5)
O4 P2 O1 96.9(13)
O2 P2 O1 107.3(12)
O4A P2 O1 78.1(11)
O3 P2 O1 110.6(10)
O2A P2 O1 124.1(11)
O2B P2 O1 94.0(11)
O1A P2 O1 14.3(11)
O4B P2 O1 112.6(11)
O4 P2 O1B 122.8(9)
O2 P2 O1B 84.5(7)
O4A P2 O1B 106.2(5)
O3 P2 O1B 105.3(3)
O2A P2 O1B 103.3(5)
O2B P2 O1B 70.8(5)
O1A P2 O1B 43.6(5)
O4B P2 O1B 136.6(4)
O1 P2 O1B 29.3(10)
C24 N3 C18 117.8(3)
C24 N3 Ru1 129.2(3)
C18 N3 Ru1 112.9(2)
C29 N6 C25 118.0(3)
C29 N6 Ru1 126.1(3)
C25 N6 Ru1 115.7(2)
N7 N5 C30 110.0(3)
N7 N5 Ru1 134.1(3)
C30 N5 Ru1 115.5(3)
C13 N4 C17 117.6(3)
C13 N4 Ru1 129.3(3)
C17 N4 Ru1 113.0(2)
C10 N1 C9 117.6(3)
C10 N1 Ru1 129.1(3)
C9 N1 Ru1 113.2(2)
C1 N2 C5 117.5(3)
C1 N2 Ru1 129.2(3)
C5 N2 Ru1 113.1(3)
N6 C29 C28 122.6(4)
N4 C17 C16 123.5(4)
N4 C17 C18 117.1(3)
C16 C17 C18 119.4(4)
N6 C25 C26 122.1(4)
N6 C25 C30 113.1(3)
C26 C25 C30 124.8(4)
N5 N7 N8 105.3(3)
N3 C18 C21 122.8(3)
N3 C18 C17 116.6(3)
C21 C18 C17 120.6(3)
C28 C27 C26 118.9(4)
N3 C24 C23 122.3(4)
N1 C9 C8 122.8(4)
N1 C9 C5 116.7(3)
C8 C9 C5 120.5(4)
N1 C10 C11 122.7(4)
N2 C5 C4 123.1(4)
N2 C5 C9 116.6(3)
C4 C5 C9 120.3(4)
C3 C2 C1 119.9(4)
N2 C1 C2 122.9(4)
C5 C4 C3 117.6(4)
C5 C4 C6 118.4(4)
C3 C4 C6 124.0(4)
C9 C8 C12 117.5(4)
C9 C8 C7 118.2(4)
C12 C8 C7 124.3(4)
C12 C11 C10 120.5(4)
C7 C6 C4 121.4(4)
C11 C12 C8 118.9(4)
C2 C3 C4 119.0(4)
C6 C7 C8 121.2(4)
N4 C13 C14 122.5(4)
C22 C23 C24 120.2(4)
C15 C14 C13 120.2(4)
C18 C21 C22 117.6(4)
C18 C21 C20 119.0(4)
C22 C21 C20 123.4(4)
C20 C19 C16 121.7(4)
C14 C15 C16 119.1(4)
C23 C22 C21 119.2(4)
C19 C20 C21 120.6(4)
C15 C16 C17 117.0(4)
C15 C16 C19 124.3(4)
C17 C16 C19 118.7(4)
C25 C26 C27 119.1(4)
N5 C30 C31 107.9(3)
N5 C30 C25 116.4(3)
C31 C30 C25 135.6(4)
N8 C31 C30 104.6(4)
C29 C28 C27 119.1(4)
C31 N8 N7 112.2(3)
C31 N8 C32 128.0(4)
N7 N8 C32 119.8(4)
C33 S1 O10 113.9(6)
C33 S1 C34 114.9(5)
O10 S1 C34 101.5(6)

loop_
_geom_bond_atom_site_label_1
_geom_bond_atom_site_label_2
_geom_bond_distance
O1 P1 1.48(3)
O1 P2 1.61(3)
O4 P2 1.48(2)
O5 P1 1.58(2)
O2 P2 1.488(15)
O7 P1 1.597(17)
O1A P2 1.598(8)
O1A P1 1.697(8)
O4A P2 1.493(9)
O5A P1 1.494(11)
O2A P2 1.516(9)
O7A P1 1.553(13)
O1B P1 1.599(7)
O1B P2 1.660(7)
O4B P2 1.603(9)
O5B P1 1.597(10)
O2B P2 1.591(11)
O7B P1 1.439(11)
Ru1 N5 2.044(3)
Ru1 N1 2.061(3)
Ru1 N2 2.066(3)
Ru1 N3 2.068(3)
Ru1 N4 2.069(3)
Ru1 N6 2.089(3)
P1 O6 1.462(3)
P2 O3 1.494(3)
N3 C24 1.332(5)
N3 C18 1.369(5)
N6 C29 1.351(5)
N6 C25 1.359(5)
N5 N7 1.319(5)
N5 C30 1.360(5)
N4 C13 1.341(5)
N4 C17 1.358(5)
N1 C10 1.329(5)
N1 C9 1.373(5)
N2 C1 1.331(5)
N2 C5 1.373(5)
C29 C28 1.381(6)
C17 C16 1.413(5)
C17 C18 1.432(5)
C25 C26 1.386(6)
C25 C30 1.461(5)
N7 N8 1.351(5)
C18 C21 1.404(5)
C27 C28 1.387(6)
C27 C26 1.389(6)
C24 C23 1.400(6)
C9 C8 1.406(6)
C9 C5 1.425(6)
C10 C11 1.390(6)
C5 C4 1.399(6)
C2 C3 1.367(7)
C2 C1 1.401(6)
C4 C3 1.413(7)
C4 C6 1.435(7)
C8 C12 1.407(7)
C8 C7 1.433(7)
C11 C12 1.366(7)
C6 C7 1.354(7)
C13 C14 1.391(6)
C23 C22 1.360(6)
C14 C15 1.374(6)
C21 C22 1.406(6)
C21 C20 1.420(6)
C19 C20 1.370(6)
C19 C16 1.424(6)
C15 C16 1.406(6)
C30 C31 1.366(6)
C31 N8 1.340(6)
N8 C32 1.460(6)
S1 C33 1.304(7)
S1 O10 1.724(9)
S1 C34 1.724(9)

loop_
_platon_squeeze_void_nr
_platon_squeeze_void_average_x
_platon_squeeze_void_average_y
_platon_squeeze_void_average_z
_platon_squeeze_void_volume
_platon_squeeze_void_count_electrons
_platon_squeeze_void_content
1 0.500 0.500 1.000 423 204 ' '
